data_8100632
loop_
_publ_author_name
'Ramazani, Ali'
'Noshiranzadeh, Nader'
'Kaffashy, Sodabeh'
'Morsali, Ali'
'Jamali, Fahimeh'
'Gouranlou, Farideh'

_publ_section_title
;
Crystal structure of dimethyl 3H-naphtho[2,1,b]pyran-2,3-dicarboxylate, 
C~17~H~14~O~5~
;
_journal_issue 2
_journal_name_full 'Zeitschrift f\"ur Kristallographie - New Crystal Structures'
_journal_page_first 231
_journal_page_last 232
_journal_volume 217
_journal_year 2002
_chemical_formula_moiety 'C17 H14 O5'
_chemical_formula_structural 'C17 H14 O5'
_chemical_formula_sum 'C17 H14 O5'
_chemical_formula_weight 298.28
_chemical_melting_point 134
_space_group_IT_number 14
_symmetry_cell_setting monoclinic
_symmetry_space_group_name_Hall '-P 2yn'
_symmetry_space_group_name_H-M 'P 1 21/n 1'
_cell_angle_alpha 90.00
_cell_angle_beta 102.56(2)
_cell_angle_gamma 90.00
_cell_formula_units_Z 4
_cell_length_a 7.069(2)
_cell_length_b 21.094(6)
_cell_length_c 9.721(3)
_cell_measurement_temperature 163(2)
_cell_volume 1414.7(7)
_diffrn_ambient_temperature 163(2)
_exptl_crystal_density_diffrn 1.400
_cod_depositor_comments
;
The following automatic conversions were performed:
'_symmetry_cell_setting' value 'Monoclinic' changed to 'monoclinic'
according to '/home/saulius/struct/CIF-dictionaries/cif_core.dic'
dictionary named 'cif_core.dic' version 2.4.1 from 2010-06-29.

Automatic conversion script
Id: cif_fix_enum 1527 2010-12-29 10:47:43Z saulius 
;
_cod_original_sg_symbol_H-M 'P 21/n'
_cod_database_code 8100632

loop_
_symmetry_equiv_pos_as_xyz
'x, y, z'
'-x+1/2, y+1/2, -z+1/2'
'-x, -y, -z'
'x-1/2, -y-1/2, z-1/2'

loop_
_atom_site_label
_atom_site_type_symbol
_atom_site_fract_x
_atom_site_fract_y
_atom_site_fract_z
_atom_site_U_iso_or_equiv
_atom_site_adp_type
_atom_site_occupancy
_atom_site_symmetry_multiplicity
_atom_site_calc_flag
_atom_site_refinement_flags
_atom_site_disorder_assembly
_atom_site_disorder_group
O1 O 0.67660(15) 0.04768(4) 0.63439(10) 0.0244(2) Uani 1 4 d . . .
O2 O 0.72764(19) -0.11727(5) 0.85295(12) 0.0369(3) Uani 1 4 d . . .
O3 O 0.76804(16) -0.06707(5) 1.05971(10) 0.0284(2) Uani 1 4 d . . .
O4 O 0.28664(15) 0.04442(5) 0.60112(11) 0.0277(2) Uani 1 4 d . . .
O5 O 0.29919(15) -0.05160(5) 0.70361(11) 0.0272(2) Uani 1 4 d . . .
C1 C 0.67889(19) 0.10461(6) 0.70306(14) 0.0219(3) Uani 1 4 d . . .
C2 C 0.6955(2) 0.15880(7) 0.62310(15) 0.0287(3) Uani 1 4 d . . .
C3 C 0.7071(2) 0.21673(7) 0.68545(16) 0.0298(3) Uani 1 4 d . . .
C4 C 0.7010(2) 0.22347(7) 0.82985(15) 0.0252(3) Uani 1 4 d . . .
C5 C 0.7084(2) 0.28386(7) 0.89384(17) 0.0336(3) Uani 1 4 d . . .
C6 C 0.7019(3) 0.28989(7) 1.03223(18) 0.0380(4) Uani 1 4 d . . .
C7 C 0.6867(3) 0.23578(7) 1.11278(16) 0.0341(3) Uani 1 4 d . . .
C8 C 0.6798(2) 0.17648(7) 1.05435(15) 0.0259(3) Uani 1 4 d . . .
C9 C 0.68761(19) 0.16861(6) 0.91119(14) 0.0212(3) Uani 1 4 d . . .
C10 C 0.68054(18) 0.10769(6) 0.84571(14) 0.0202(3) Uani 1 4 d . . .
C11 C 0.70356(19) 0.04846(6) 0.92308(14) 0.0205(3) Uani 1 4 d . . .
C12 C 0.67522(19) -0.00675(6) 0.85375(13) 0.0200(3) Uani 1 4 d . . .
C13 C 0.5974(2) -0.00446(6) 0.69658(13) 0.0211(3) Uani 1 4 d . . .
C14 C 0.72478(19) -0.06921(6) 0.91907(14) 0.0217(3) Uani 1 4 d . . .
C15 C 0.8214(2) -0.12696(7) 1.12966(16) 0.0297(3) Uani 1 4 d . . .
C16 C 0.3765(2) 0.00049(6) 0.66031(13) 0.0215(3) Uani 1 4 d . . .
C17 C 0.0895(2) -0.05380(8) 0.66958(19) 0.0375(4) Uani 1 4 d . . .
H2 H 0.6924 0.1544 0.5251 0.033 Uiso 1 4 d . . .
H3 H 0.7186 0.2535 0.6296 0.035 Uiso 1 4 d . . .
H5 H 0.7196 0.3180 0.8355 0.043 Uiso 1 4 d . . .
H6 H 0.7098 0.3317 1.0718 0.047 Uiso 1 4 d . . .
H7 H 0.6820 0.2398 1.2125 0.043 Uiso 1 4 d . . .
H8 H 0.6682 0.1394 1.1135 0.031 Uiso 1 4 d . . .
H11 H 0.7519 0.0487 1.0257 0.032 Uiso 1 4 d . . .
H13 H 0.6352 -0.0417 0.6531 0.020 Uiso 1 4 d . . .
H15A H 0.7132 -0.1540 1.1157 0.042 Uiso 1 4 d . . .
H15B H 0.9202 -0.1455 1.0962 0.043 Uiso 1 4 d . . .
H15C H 0.8699 -0.1146 1.2301 0.057 Uiso 1 4 d . . .
H17A H 0.0440 -0.0535 0.5714 0.044 Uiso 1 4 d . . .
H17B H 0.0373 -0.0166 0.7099 0.055 Uiso 1 4 d . . .
H17C H 0.0548 -0.0927 0.7147 0.051 Uiso 1 4 d . . .

loop_
_atom_site_aniso_label
_atom_site_aniso_U_11
_atom_site_aniso_U_22
_atom_site_aniso_U_33
_atom_site_aniso_U_23
_atom_site_aniso_U_13
_atom_site_aniso_U_12
O1 0.0348(5) 0.0218(5) 0.0192(4) 0.0010(4) 0.0114(4) -0.0027(4)
O2 0.0603(8) 0.0214(5) 0.0294(6) -0.0006(4) 0.0106(5) 0.0069(5)
O3 0.0405(6) 0.0225(5) 0.0213(5) 0.0056(4) 0.0049(4) 0.0059(4)
O4 0.0330(6) 0.0232(5) 0.0245(5) 0.0014(4) 0.0005(4) 0.0018(4)
O5 0.0256(5) 0.0289(5) 0.0254(5) 0.0064(4) 0.0016(4) -0.0035(4)
C1 0.0240(6) 0.0206(6) 0.0220(6) 0.0017(5) 0.0070(5) -0.0007(5)
C2 0.0358(8) 0.0290(7) 0.0229(7) 0.0056(6) 0.0097(6) -0.0002(6)
C3 0.0369(8) 0.0232(7) 0.0302(7) 0.0093(6) 0.0096(6) -0.0003(6)
C4 0.0256(7) 0.0208(6) 0.0297(7) 0.0027(5) 0.0068(5) -0.0004(5)
C5 0.0431(9) 0.0195(7) 0.0391(8) 0.0040(6) 0.0111(7) -0.0005(6)
C6 0.0531(10) 0.0208(7) 0.0412(9) -0.0056(6) 0.0129(8) -0.0017(7)
C7 0.0462(9) 0.0274(8) 0.0299(7) -0.0058(6) 0.0105(7) -0.0017(7)
C8 0.0307(7) 0.0233(7) 0.0242(7) -0.0001(5) 0.0071(6) -0.0009(6)
C9 0.0197(6) 0.0198(6) 0.0241(6) 0.0012(5) 0.0046(5) -0.0004(5)
C10 0.0199(6) 0.0200(6) 0.0208(6) 0.0016(5) 0.0047(5) -0.0012(5)
C11 0.0210(6) 0.0218(6) 0.0186(6) 0.0028(5) 0.0044(5) 0.0006(5)
C12 0.0212(6) 0.0211(6) 0.0183(6) 0.0017(5) 0.0059(5) 0.0006(5)
C13 0.0286(7) 0.0181(6) 0.0177(6) 0.0007(5) 0.0076(5) -0.0002(5)
C14 0.0210(6) 0.0218(6) 0.0231(6) 0.0021(5) 0.0062(5) 0.0014(5)
C15 0.0309(8) 0.0269(7) 0.0309(7) 0.0114(6) 0.0059(6) 0.0065(6)
C16 0.0296(7) 0.0213(6) 0.0131(5) -0.0023(5) 0.0037(5) -0.0014(5)
C17 0.0260(8) 0.0432(9) 0.0392(9) 0.0077(7) -0.0022(6) -0.0071(7)

loop_
_geom_bond_atom_site_label_1
_geom_bond_atom_site_label_2
_geom_bond_distance
_geom_bond_site_symmetry_2
_geom_bond_publ_flag
O1 C1 1.3722(16) . ?
O1 C13 1.4268(16) . ?
O2 C14 1.2029(17) . ?
O3 C14 1.3353(17) . ?
O3 C15 1.4452(17) . ?
O4 C16 1.1974(16) . ?
O5 C16 1.3352(16) . ?
O5 C17 1.4474(19) . ?
C1 C10 1.3858(18) . ?
C1 C2 1.4015(19) . ?
C2 C3 1.359(2) . ?
C2 H2 0.9527 . ?
C3 C4 1.421(2) . ?
C3 H3 0.9602 . ?
C4 C5 1.414(2) . ?
C4 C9 1.4163(19) . ?
C5 C6 1.362(2) . ?
C5 H5 0.9312 . ?
C6 C7 1.402(2) . ?
C6 H6 0.9585 . ?
C7 C8 1.370(2) . ?
C7 H7 0.9804 . ?
C8 C9 1.414(2) . ?
C8 H8 0.9842 . ?
C9 C10 1.4302(18) . ?
C10 C11 1.4491(18) . ?
C11 C12 1.3386(19) . ?
C11 H11 0.9814 . ?
C12 C14 1.4713(18) . ?
C12 C13 1.5079(18) . ?
C13 C16 1.528(2) . ?
C13 H13 0.9567 . ?
C15 H15A 0.9401 . ?
C15 H15B 0.9197 . ?
C15 H15C 0.9969 . ?
C17 H17A 0.9384 . ?
C17 H17B 0.9846 . ?
C17 H17C 0.9858 . ?

loop_
_cod_related_entry_id
_cod_related_entry_database
_cod_related_entry_code
1 ChemSpider 8717464
